data_4314418
loop_
_publ_author_name
'Chong-Qing Wan'
'Liang Zhao'
'Thomas C. W. Mak'

_publ_section_title
;
 Dipyrazinyl Sulfoxide Complexes of Silver(I), Zinc(II), and Cadmium(II):
 Ligation Modes and Anion Tuning
;
_journal_name_full 'Inorganic Chemistry'
_journal_page_first 97
_journal_page_last 107
_journal_paper_doi 10.1021/ic901521j
_journal_volume 49
_journal_year 2010
_chemical_formula_sum 'C8 H16 N6 O12 S Zn'
_chemical_formula_weight 485.70
_chemical_name_systematic
; 
 ? 
;
_space_group_IT_number 2
_symmetry_cell_setting triclinic
_symmetry_space_group_name_Hall '-P 1'
_symmetry_space_group_name_H-M 'P -1'
_atom_sites_solution_hydrogens geom
_atom_sites_solution_primary direct
_atom_sites_solution_secondary difmap
_audit_creation_method SHELXL-97
_cell_angle_alpha 85.8270(10)
_cell_angle_beta 75.4280(10)
_cell_angle_gamma 81.3420(10)
_cell_formula_units_Z 2
_cell_length_a 7.9654(3)
_cell_length_b 8.2715(3)
_cell_length_c 14.0482(5)
_cell_measurement_temperature 296(2)
_cell_volume 885.01(6)
_computing_cell_refinement 'Kappa APEX II CCD diffractometer'
_computing_data_collection 'Kappa APEX II CCD diffractometer'
_computing_data_reduction 'Bruker SAINT'
_computing_molecular_graphics 'Bruker SHELXTL'
_computing_publication_material 'Bruker SHELXTL'
_computing_structure_refinement 'SHELXL-97 (Sheldrick, 1997)'
_computing_structure_solution 'SHELXS-97 (Sheldrick, 1990)'
_diffrn_ambient_temperature 296(2)
_diffrn_measured_fraction_theta_full 0.997
_diffrn_measured_fraction_theta_max 0.997
_diffrn_radiation_monochromator graphite
_diffrn_radiation_source 'fine-focus sealed tube'
_diffrn_radiation_type MoK\a
_diffrn_radiation_wavelength 0.71073
_diffrn_reflns_av_R_equivalents 0.0160
_diffrn_reflns_av_sigmaI/netI 0.0163
_diffrn_reflns_limit_h_max 11
_diffrn_reflns_limit_h_min -11
_diffrn_reflns_limit_k_max 11
_diffrn_reflns_limit_k_min -11
_diffrn_reflns_limit_l_max 19
_diffrn_reflns_limit_l_min -18
_diffrn_reflns_number 15468
_diffrn_reflns_theta_full 30.00
_diffrn_reflns_theta_max 30.00
_diffrn_reflns_theta_min 1.50
_exptl_absorpt_coefficient_mu 1.582
_exptl_absorpt_correction_T_max 1.000000
_exptl_absorpt_correction_T_min 0.712543
_exptl_absorpt_correction_type multi-scan
_exptl_absorpt_process_details sadabs
_exptl_crystal_colour Colorless
_exptl_crystal_density_diffrn 1.823
_exptl_crystal_density_method 'not measured'
_exptl_crystal_description block
_exptl_crystal_F_000 496
_exptl_crystal_size_max 0.55
_exptl_crystal_size_mid 0.30
_exptl_crystal_size_min 0.22
_refine_diff_density_max 0.818
_refine_diff_density_min -0.492
_refine_diff_density_rms 0.055
_refine_ls_extinction_method none
_refine_ls_goodness_of_fit_ref 1.092
_refine_ls_hydrogen_treatment constr
_refine_ls_matrix_type full
_refine_ls_number_parameters 256
_refine_ls_number_reflns 5153
_refine_ls_number_restraints 0
_refine_ls_restrained_S_all 1.092
_refine_ls_R_factor_all 0.0303
_refine_ls_R_factor_gt 0.0268
_refine_ls_shift/su_max 0.000
_refine_ls_shift/su_mean 0.000
_refine_ls_structure_factor_coef Fsqd
_refine_ls_weighting_details 'calc w=1/[\s^2^(Fo^2^)+(0.0412P)^2^+0.3206P] where P=(Fo^2^+2Fc^2^)/3'
_refine_ls_weighting_scheme calc
_refine_ls_wR_factor_gt 0.0774
_refine_ls_wR_factor_ref 0.0797
_reflns_number_gt 4683
_reflns_number_total 5153
_reflns_threshold_expression >2sigma(I)
_cod_data_source_file ic901521j_si_002_6.cif
_cod_data_source_block complex5
_cod_depositor_comments
;
The following automatic conversions were performed:

'_symmetry_cell_setting' value 'Triclinic' changed to 'triclinic'
according to the built-in table from CIF Core dictionary named
'cif_core.dic' version 2.4.1 from 2010-06-29.

Automatic conversion script
Id: cif_fix_values 1646 2011-03-28 12:23:43Z adriana 
;
_cod_database_code 4314418

loop_
_symmetry_equiv_pos_as_xyz
'x, y, z'
'-x, -y, -z'

loop_
_atom_site_label
_atom_site_type_symbol
_atom_site_fract_x
_atom_site_fract_y
_atom_site_fract_z
_atom_site_U_iso_or_equiv
_atom_site_adp_type
_atom_site_occupancy
_atom_site_symmetry_multiplicity
_atom_site_calc_flag
_atom_site_refinement_flags
_atom_site_disorder_assembly
_atom_site_disorder_group
Zn1 Zn 0.5000 0.5000 0.5000 0.03718(8) Uani 1 2 d S . .
Zn2 Zn 0.0000 1.0000 0.0000 0.02476(6) Uani 1 2 d S . .
S1 S 0.40415(4) 0.39891(4) 0.11346(2) 0.02385(8) Uani 1 1 d . . .
O1 O 0.52751(14) 0.52169(15) 0.09904(8) 0.0347(2) Uani 1 1 d . . .
N1 N 0.3938(2) 0.37879(18) 0.40081(10) 0.0361(3) Uani 1 1 d . . .
N2 N 0.26360(19) 0.22062(17) 0.27154(11) 0.0358(3) Uani 1 1 d . . .
N4 N 0.05726(16) 0.42768(15) 0.13673(10) 0.0290(2) Uani 1 1 d . . .
N3 N 0.02410(15) 0.75285(14) 0.06852(9) 0.0246(2) Uani 1 1 d . . .
C4 C 0.3037(2) 0.2525(2) 0.43066(12) 0.0402(4) Uani 1 1 d . . .
H4A H 0.2852 0.2155 0.4961 0.048 Uiso 1 1 calc R . .
C3 C 0.2373(3) 0.1757(2) 0.36664(13) 0.0423(4) Uani 1 1 d . . .
H3A H 0.1726 0.0903 0.3906 0.051 Uiso 1 1 calc R . .
C2 C 0.35346(18) 0.34590(17) 0.24348(10) 0.0262(3) Uani 1 1 d . . .
C1 C 0.4188(2) 0.42685(19) 0.30563(11) 0.0306(3) Uani 1 1 d . . .
H1A H 0.4801 0.5145 0.2816 0.037 Uiso 1 1 calc R . .
C5 C 0.19203(16) 0.51201(16) 0.11156(9) 0.0222(2) Uani 1 1 d . . .
C8 C -0.09743(19) 0.50969(19) 0.13094(12) 0.0312(3) Uani 1 1 d . . .
H8A H -0.1965 0.4570 0.1502 0.037 Uiso 1 1 calc R . .
C7 C -0.11452(18) 0.67160(18) 0.09686(11) 0.0286(3) Uani 1 1 d . . .
H7A H -0.2246 0.7248 0.0937 0.034 Uiso 1 1 calc R . .
C6 C 0.17941(17) 0.67336(16) 0.07705(10) 0.0232(2) Uani 1 1 d . . .
H6A H 0.2784 0.7264 0.0598 0.028 Uiso 1 1 calc R . .
N5 N -0.1759(2) 1.0650(2) 0.33827(13) 0.0514(4) Uani 1 1 d . . .
O2 O -0.1296(3) 0.9408(3) 0.29030(17) 0.0933(7) Uani 1 1 d . . .
O3 O -0.2182(3) 1.1957(3) 0.29602(13) 0.0762(5) Uani 1 1 d . . .
O4 O -0.1763(3) 1.0592(2) 0.42670(12) 0.0716(5) Uani 1 1 d . . .
O1W O 0.4185(3) 0.72843(19) 0.44326(10) 0.0609(4) Uani 1 1 d . . .
O2W O 0.7362(2) 0.4818(2) 0.39169(11) 0.0568(4) Uani 1 1 d . . .
O3W O -0.23489(15) 1.07659(15) 0.10334(9) 0.0358(2) Uani 1 1 d . . .
O4W O 0.14276(17) 1.08207(14) 0.08676(10) 0.0405(3) Uani 1 1 d . . .
H4WB H 0.0987 1.1690 0.1231 0.061 Uiso 1 1 d R . .
H3WB H -0.3269 1.0253 0.1049 0.061 Uiso 1 1 d R . .
H4WA H 0.2346 1.0241 0.1049 0.061 Uiso 1 1 d R . .
H3WA H -0.2249 1.0728 0.1651 0.061 Uiso 1 1 d R . .
H1WB H 0.3390 0.7974 0.4826 0.061 Uiso 1 1 d R . .
H1WA H 0.4505 0.7779 0.3840 0.061 Uiso 1 1 d R . .
H2WA H 0.7726 0.3879 0.3596 0.061 Uiso 1 1 d R . .
H2WB H 0.7812 0.4422 0.4435 0.061 Uiso 1 1 d R . .
N6 N 0.42638(18) 0.86331(18) 0.20699(10) 0.0357(3) Uani 1 1 d . . .
O5 O 0.53913(19) 0.8380(2) 0.25538(11) 0.0594(4) Uani 1 1 d . . .
O6 O 0.27847(18) 0.8277(2) 0.24171(11) 0.0535(4) Uani 1 1 d . . .
O7 O 0.46553(18) 0.92632(18) 0.12160(10) 0.0461(3) Uani 1 1 d . . .
O5W O 0.0100(3) 0.6467(3) 0.3722(3) 0.1265(12) Uani 1 1 d . . .
H5WB H -0.0494 0.6688 0.3259 0.190 Uiso 1 1 d R . .
H5WA H 0.1070 0.6836 0.3767 0.190 Uiso 1 1 d R . .

loop_
_atom_site_aniso_label
_atom_site_aniso_U_11
_atom_site_aniso_U_22
_atom_site_aniso_U_33
_atom_site_aniso_U_23
_atom_site_aniso_U_13
_atom_site_aniso_U_12
Zn1 0.04977(16) 0.04302(15) 0.02296(12) 0.00592(10) -0.01376(11) -0.01473(12)
Zn2 0.02414(11) 0.02110(10) 0.03046(12) 0.00328(8) -0.01048(8) -0.00305(8)
S1 0.02210(14) 0.02703(15) 0.02238(15) 0.00189(11) -0.00750(11) -0.00104(11)
O1 0.0264(5) 0.0463(6) 0.0335(6) 0.0064(5) -0.0095(4) -0.0110(4)
N1 0.0449(8) 0.0416(7) 0.0247(6) 0.0058(5) -0.0114(5) -0.0135(6)
N2 0.0440(7) 0.0348(6) 0.0331(6) 0.0065(5) -0.0151(6) -0.0134(6)
N4 0.0259(5) 0.0268(5) 0.0364(6) 0.0078(5) -0.0118(5) -0.0077(4)
N3 0.0234(5) 0.0234(5) 0.0272(6) 0.0021(4) -0.0078(4) -0.0025(4)
C4 0.0501(10) 0.0453(9) 0.0264(7) 0.0098(6) -0.0092(7) -0.0162(7)
C3 0.0520(10) 0.0433(9) 0.0351(8) 0.0119(7) -0.0119(7) -0.0218(8)
C2 0.0261(6) 0.0281(6) 0.0244(6) 0.0040(5) -0.0087(5) -0.0018(5)
C1 0.0350(7) 0.0334(7) 0.0256(7) 0.0051(5) -0.0105(5) -0.0091(6)
C5 0.0212(5) 0.0243(6) 0.0223(6) 0.0017(4) -0.0083(4) -0.0025(4)
C8 0.0230(6) 0.0326(7) 0.0394(8) 0.0090(6) -0.0097(5) -0.0098(5)
C7 0.0203(6) 0.0300(6) 0.0348(7) 0.0042(5) -0.0075(5) -0.0023(5)
C6 0.0216(5) 0.0238(6) 0.0252(6) 0.0025(5) -0.0076(5) -0.0052(4)
N5 0.0468(9) 0.0676(11) 0.0404(8) -0.0021(8) -0.0059(7) -0.0174(8)
O2 0.1121(18) 0.0913(15) 0.0779(14) -0.0338(12) -0.0214(12) -0.0066(13)
O3 0.1014(15) 0.0765(12) 0.0492(9) 0.0112(8) -0.0230(9) -0.0059(10)
O4 0.1005(14) 0.0709(11) 0.0378(8) 0.0041(7) -0.0126(8) -0.0039(10)
O1W 0.0943(12) 0.0509(8) 0.0303(7) 0.0097(6) -0.0129(7) 0.0035(8)
O2W 0.0577(9) 0.0670(10) 0.0440(8) -0.0016(7) -0.0030(6) -0.0191(7)
O3W 0.0320(5) 0.0402(6) 0.0329(6) 0.0032(5) -0.0045(4) -0.0054(4)
O4W 0.0477(7) 0.0298(5) 0.0537(7) -0.0042(5) -0.0327(6) -0.0002(5)
N6 0.0324(6) 0.0407(7) 0.0333(7) 0.0054(5) -0.0082(5) -0.0059(5)
O5 0.0411(7) 0.0962(12) 0.0443(8) 0.0242(8) -0.0202(6) -0.0162(7)
O6 0.0371(7) 0.0731(10) 0.0513(8) 0.0034(7) -0.0054(6) -0.0224(7)
O7 0.0463(7) 0.0577(8) 0.0349(6) 0.0155(6) -0.0124(5) -0.0129(6)
O5W 0.0689(14) 0.0892(16) 0.197(3) -0.0298(18) 0.0344(16) -0.0375(12)

loop_
_atom_type_symbol
_atom_type_description
_atom_type_scat_dispersion_real
_atom_type_scat_dispersion_imag
_atom_type_scat_source
C C 0.0033 0.0016 'International Tables Vol C Tables 4.2.6.8 and 6.1.1.4'
H H 0.0000 0.0000 'International Tables Vol C Tables 4.2.6.8 and 6.1.1.4'
N N 0.0061 0.0033 'International Tables Vol C Tables 4.2.6.8 and 6.1.1.4'
O O 0.0106 0.0060 'International Tables Vol C Tables 4.2.6.8 and 6.1.1.4'
S S 0.1246 0.1234 'International Tables Vol C Tables 4.2.6.8 and 6.1.1.4'
Zn Zn 0.2839 1.4301 'International Tables Vol C Tables 4.2.6.8 and 6.1.1.4'

loop_
_geom_angle_atom_site_label_1
_geom_angle_atom_site_label_2
_geom_angle_atom_site_label_3
_geom_angle
_geom_angle_site_symmetry_1
_geom_angle_site_symmetry_3
_geom_angle_publ_flag
O1W Zn1 O1W 180.00(7) 2_666 . ?
O1W Zn1 O2W 90.95(7) 2_666 2_666 ?
O1W Zn1 O2W 89.05(7) . 2_666 ?
O1W Zn1 O2W 89.05(7) 2_666 . ?
O1W Zn1 O2W 90.95(7) . . ?
O2W Zn1 O2W 180.000(1) 2_666 . ?
O1W Zn1 N1 88.56(6) 2_666 . ?
O1W Zn1 N1 91.44(6) . . ?
O2W Zn1 N1 92.58(6) 2_666 . ?
O2W Zn1 N1 87.42(6) . . ?
O1W Zn1 N1 91.44(6) 2_666 2_666 ?
O1W Zn1 N1 88.56(6) . 2_666 ?
O2W Zn1 N1 87.42(6) 2_666 2_666 ?
O2W Zn1 N1 92.58(6) . 2_666 ?
N1 Zn1 N1 180.0 . 2_666 ?
O4W Zn2 O4W 180.0 . 2_575 ?
O4W Zn2 O3W 90.55(5) . . ?
O4W Zn2 O3W 89.45(5) 2_575 . ?
O4W Zn2 O3W 89.45(5) . 2_575 ?
O4W Zn2 O3W 90.55(5) 2_575 2_575 ?
O3W Zn2 O3W 180.0 . 2_575 ?
O4W Zn2 N3 91.59(5) . . ?
O4W Zn2 N3 88.41(5) 2_575 . ?
O3W Zn2 N3 92.70(4) . . ?
O3W Zn2 N3 87.30(4) 2_575 . ?
O4W Zn2 N3 88.41(5) . 2_575 ?
O4W Zn2 N3 91.59(5) 2_575 2_575 ?
O3W Zn2 N3 87.30(4) . 2_575 ?
O3W Zn2 N3 92.70(4) 2_575 2_575 ?
N3 Zn2 N3 180.0 . 2_575 ?
O1 S1 C2 105.68(7) . . ?
O1 S1 C5 106.44(6) . . ?
C2 S1 C5 96.52(6) . . ?
C4 N1 C1 117.07(14) . . ?
C4 N1 Zn1 122.21(11) . . ?
C1 N1 Zn1 120.71(11) . . ?
C2 N2 C3 115.48(14) . . ?
C5 N4 C8 115.96(12) . . ?
C7 N3 C6 117.43(12) . . ?
C7 N3 Zn2 120.90(9) . . ?
C6 N3 Zn2 121.50(9) . . ?
N1 C4 C3 121.69(15) . . ?
N1 C4 H4A 119.2 . . ?
C3 C4 H4A 119.2 . . ?
N2 C3 C4 121.82(15) . . ?
N2 C3 H3A 119.1 . . ?
C4 C3 H3A 119.1 . . ?
N2 C2 C1 124.16(13) . . ?
N2 C2 S1 116.10(11) . . ?
C1 C2 S1 119.56(11) . . ?
N1 C1 C2 119.75(14) . . ?
N1 C1 H1A 120.1 . . ?
C2 C1 H1A 120.1 . . ?
N4 C5 C6 123.66(12) . . ?
N4 C5 S1 116.19(10) . . ?
C6 C5 S1 119.91(10) . . ?
N4 C8 C7 121.73(13) . . ?
N4 C8 H8A 119.1 . . ?
C7 C8 H8A 119.1 . . ?
N3 C7 C8 121.39(13) . . ?
N3 C7 H7A 119.3 . . ?
C8 C7 H7A 119.3 . . ?
N3 C6 C5 119.75(12) . . ?
N3 C6 H6A 120.1 . . ?
C5 C6 H6A 120.1 . . ?
O2 N5 O3 118.7(2) . . ?
O2 N5 O4 120.2(2) . . ?
O3 N5 O4 121.1(2) . . ?
Zn1 O1W H1WB 118.9 . . ?
Zn1 O1W H1WA 132.4 . . ?
H1WB O1W H1WA 108.7 . . ?
Zn1 O2W H2WA 118.1 . . ?
Zn1 O2W H2WB 82.5 . . ?
H2WA O2W H2WB 93.0 . . ?
Zn2 O3W H3WB 117.3 . . ?
Zn2 O3W H3WA 114.2 . . ?
H3WB O3W H3WA 105.6 . . ?
Zn2 O4W H4WB 120.2 . . ?
Zn2 O4W H4WA 125.6 . . ?
H4WB O4W H4WA 112.1 . . ?
O6 N6 O5 120.81(15) . . ?
O6 N6 O7 120.13(15) . . ?
O5 N6 O7 119.06(14) . . ?
H5WB O5W H5WA 129.1 . . ?

loop_
_geom_bond_atom_site_label_1
_geom_bond_atom_site_label_2
_geom_bond_distance
_geom_bond_site_symmetry_2
_geom_bond_publ_flag
Zn1 O1W 2.0734(15) 2_666 ?
Zn1 O1W 2.0734(15) . ?
Zn1 O2W 2.0940(15) 2_666 ?
Zn1 O2W 2.0940(15) . ?
Zn1 N1 2.1713(14) . ?
Zn1 N1 2.1713(14) 2_666 ?
Zn2 O4W 2.0712(11) . ?
Zn2 O4W 2.0712(11) 2_575 ?
Zn2 O3W 2.1023(12) . ?
Zn2 O3W 2.1023(12) 2_575 ?
Zn2 N3 2.1979(11) . ?
Zn2 N3 2.1979(11) 2_575 ?
S1 O1 1.4861(11) . ?
S1 C2 1.8048(14) . ?
S1 C5 1.8094(13) . ?
N1 C4 1.339(2) . ?
N1 C1 1.3409(19) . ?
N2 C2 1.3279(19) . ?
N2 C3 1.333(2) . ?
N4 C5 1.3276(17) . ?
N4 C8 1.3326(19) . ?
N3 C7 1.3389(17) . ?
N3 C6 1.3399(17) . ?
C4 C3 1.384(3) . ?
C4 H4A 0.9300 . ?
C3 H3A 0.9300 . ?
C2 C1 1.379(2) . ?
C1 H1A 0.9300 . ?
C5 C6 1.3843(18) . ?
C8 C7 1.388(2) . ?
C8 H8A 0.9300 . ?
C7 H7A 0.9300 . ?
C6 H6A 0.9300 . ?
N5 O2 1.228(3) . ?
N5 O3 1.238(3) . ?
N5 O4 1.239(2) . ?
O1W H1WB 0.8906 . ?
O1W H1WA 0.8943 . ?
O2W H2WA 0.8988 . ?
O2W H2WB 0.9092 . ?
O3W H3WB 0.8953 . ?
O3W H3WA 0.8895 . ?
O4W H4WB 0.8881 . ?
O4W H4WA 0.8949 . ?
N6 O6 1.2276(19) . ?
N6 O5 1.2420(19) . ?
N6 O7 1.2560(18) . ?
O5W H5WB 0.8899 . ?
O5W H5WA 0.8900 . ?

loop_
_geom_torsion_atom_site_label_1
_geom_torsion_atom_site_label_2
_geom_torsion_atom_site_label_3
_geom_torsion_atom_site_label_4
_geom_torsion
_geom_torsion_site_symmetry_1
_geom_torsion_site_symmetry_2
_geom_torsion_site_symmetry_3
_geom_torsion_site_symmetry_4
_geom_torsion_publ_flag
O1W Zn1 N1 C4 43.16(15) 2_666 . . . ?
O1W Zn1 N1 C4 -136.84(15) . . . . ?
O2W Zn1 N1 C4 -47.73(15) 2_666 . . . ?
O2W Zn1 N1 C4 132.27(15) . . . . ?
N1 Zn1 N1 C4 68(100) 2_666 . . . ?
O1W Zn1 N1 C1 -135.78(14) 2_666 . . . ?
O1W Zn1 N1 C1 44.22(14) . . . . ?
O2W Zn1 N1 C1 133.33(14) 2_666 . . . ?
O2W Zn1 N1 C1 -46.67(14) . . . . ?
N1 Zn1 N1 C1 -111(100) 2_666 . . . ?
O4W Zn2 N3 C7 134.92(12) . . . . ?
O4W Zn2 N3 C7 -45.08(12) 2_575 . . . ?
O3W Zn2 N3 C7 44.30(12) . . . . ?
O3W Zn2 N3 C7 -135.70(12) 2_575 . . . ?
N3 Zn2 N3 C7 96(98) 2_575 . . . ?
O4W Zn2 N3 C6 -49.96(11) . . . . ?
O4W Zn2 N3 C6 130.04(11) 2_575 . . . ?
O3W Zn2 N3 C6 -140.58(11) . . . . ?
O3W Zn2 N3 C6 39.42(11) 2_575 . . . ?
N3 Zn2 N3 C6 -89(98) 2_575 . . . ?
C1 N1 C4 C3 -0.7(3) . . . . ?
Zn1 N1 C4 C3 -179.67(15) . . . . ?
C2 N2 C3 C4 -1.6(3) . . . . ?
N1 C4 C3 N2 1.8(3) . . . . ?
C3 N2 C2 C1 0.5(2) . . . . ?
C3 N2 C2 S1 175.63(13) . . . . ?
O1 S1 C2 N2 -171.02(12) . . . . ?
C5 S1 C2 N2 79.84(12) . . . . ?
O1 S1 C2 C1 4.34(14) . . . . ?
C5 S1 C2 C1 -104.80(12) . . . . ?
C4 N1 C1 C2 -0.4(2) . . . . ?
Zn1 N1 C1 C2 178.61(11) . . . . ?
N2 C2 C1 N1 0.5(2) . . . . ?
S1 C2 C1 N1 -174.47(12) . . . . ?
C8 N4 C5 C6 -2.7(2) . . . . ?
C8 N4 C5 S1 -177.08(11) . . . . ?
O1 S1 C5 N4 -171.03(11) . . . . ?
C2 S1 C5 N4 -62.53(12) . . . . ?
O1 S1 C5 C6 14.35(13) . . . . ?
C2 S1 C5 C6 122.85(11) . . . . ?
C5 N4 C8 C7 2.5(2) . . . . ?
C6 N3 C7 C8 -1.9(2) . . . . ?
Zn2 N3 C7 C8 173.38(12) . . . . ?
N4 C8 C7 N3 -0.2(2) . . . . ?
C7 N3 C6 C5 1.7(2) . . . . ?
Zn2 N3 C6 C5 -173.55(10) . . . . ?
N4 C5 C6 N3 0.6(2) . . . . ?
S1 C5 C6 N3 174.81(10) . . . . ?
